data_1507540
loop_
_publ_author_name
'Clayden, Jonathan'
'Lund, Andrew'
'Youssef, Latifa H.'

_publ_contact_author
;
    ENTER NAME
 ENTER ADDRESS
;
_publ_section_title
;
 Conformational Preference and Remote (1,10) Stereocontrol in
 Biphenyl-2,2&#x2018;-dicarboxamides
;
_journal_issue 26
_journal_name_full 'Organic Letters'
_journal_page_first 4133
_journal_paper_doi 10.1021/ol0167457
_journal_volume 3
_journal_year 2001
_chemical_formula_sum 'C26 H36 N2 O2'
_chemical_formula_weight 408.57
_space_group_IT_number 14
_symmetry_cell_setting monoclinic
_symmetry_Int_Tables_number 14
_symmetry_space_group_name_Hall '-P 2yn'
_symmetry_space_group_name_H-M 'P 1 21/n 1'
_atom_sites_solution_hydrogens geom
_atom_sites_solution_primary direct
_atom_sites_solution_secondary difmap
_audit_creation_date 19100-11-15
_audit_creation_method 'by teXsan v1.7'
_audit_update_record
;
?
;
_cell_angle_alpha 90.00
_cell_angle_beta 94.64
_cell_angle_gamma 90.00
_cell_formula_units_Z 8
_cell_length_a 13.500
_cell_length_b 14.009
_cell_length_c 25.886
_cell_measurement_reflns_used 'one image'
_cell_measurement_temperature 293(2)
_cell_measurement_theta_max 20
_cell_measurement_theta_min 5
_cell_volume 4879.555
_computing_cell_refinement 'MSC/AFC Diffractometer Control'
_computing_data_collection 'MSC/AFC Diffractometer Control'
_computing_data_reduction 'teXsan (MSC, 1995)'
_computing_publication_material 'teXsan (MSC, 1995)'
_computing_structure_refinement 'SHELXL-97 (Sheldrick, 1997)'
_computing_structure_solution
;
SIR92 (Altomare, et. al. 1993)
;
_diffrn_ambient_temperature 293(2)
_diffrn_measured_fraction_theta_full 0.908
_diffrn_measured_fraction_theta_max 0.908
_diffrn_measurement_device 'Rigaku RAXIS'
_diffrn_measurement_method '120 x 3 degree phi scans'
_diffrn_radiation_detector 'scintillation counter'
_diffrn_radiation_monochromator graphite
_diffrn_radiation_source 'Rigaku rotating anode'
_diffrn_radiation_type MoK\a
_diffrn_radiation_wavelength 0.71069
_diffrn_reflns_av_R_equivalents 0.046
_diffrn_reflns_av_sigmaI/netI 0.0369
_diffrn_reflns_limit_h_max 16
_diffrn_reflns_limit_h_min -16
_diffrn_reflns_limit_k_max 17
_diffrn_reflns_limit_k_min -17
_diffrn_reflns_limit_l_max 32
_diffrn_reflns_limit_l_min -32
_diffrn_reflns_number 65870
_diffrn_reflns_theta_full 26.37
_diffrn_reflns_theta_max 26.37
_diffrn_reflns_theta_min 2.10
_diffrn_standards_decay_% 0.00
_diffrn_standards_interval_count 0
_diffrn_standards_number 0
_exptl_absorpt_coefficient_mu 0.070
_exptl_absorpt_correction_type none
_exptl_crystal_colour colourless
_exptl_crystal_density_diffrn 1.112
_exptl_crystal_density_method 'not measured'
_exptl_crystal_description block
_exptl_crystal_F_000 1776
_exptl_crystal_size_max 0.5
_exptl_crystal_size_mid 0.4
_exptl_crystal_size_min 0.35
_refine_diff_density_max 0.125
_refine_diff_density_min -0.132
_refine_diff_density_rms 0.027
_refine_ls_extinction_coef 0.0269(17)
_refine_ls_extinction_expression Fc^*^=kFc[1+0.001xFc^2^\l^3^/sin(2\q)]^-1/4^
_refine_ls_extinction_method SHELXL
_refine_ls_goodness_of_fit_ref 1.021
_refine_ls_hydrogen_treatment mixed
_refine_ls_matrix_type full
_refine_ls_number_parameters 558
_refine_ls_number_reflns 9462
_refine_ls_number_restraints 0
_refine_ls_restrained_S_all 1.021
_refine_ls_R_factor_all 0.0514
_refine_ls_R_factor_gt 0.0405
_refine_ls_shift/su_max 0.001
_refine_ls_shift/su_mean 0.000
_refine_ls_structure_factor_coef Fsqd
_refine_ls_weighting_details 'w=1/[\s^2^(Fo^2^)+(0.0769P)^2^+0.2777P] where P=(Fo^2^+2Fc^2^)/3'
_refine_ls_weighting_scheme calc
_refine_ls_wR_factor_gt 0.1203
_refine_ls_wR_factor_ref 0.1287
_reflns_number_gt 7617
_reflns_number_total 9462
_reflns_threshold_expression >2sigma(I)
_cod_data_source_file ol0167457_s1.cif
_cod_data_source_block s881
_cod_depositor_comments
;
The following automatic conversions were performed:

'_refine_ls_weighting_scheme' value 'calc
w=1/[\s^2^(Fo^2^)+(0.0769P)^2^+0.2777P] where P=(Fo^2^+2Fc^2^)/3' was
changed to 'calc'. New tag '_refine_ls_weighting_details' was
created. The value of the new tag was set to
'w=1/[\s^2^(Fo^2^)+(0.0769P)^2^+0.2777P] where P=(Fo^2^+2Fc^2^)/3'.

Automatic conversion script
Id: cif_fix_values 3143 2015-03-26 13:38:13Z robertas 
;
_cod_original_cell_volume 4879.6
_cod_original_sg_symbol_H-M 'P 21/n     '
_cod_database_code 1507540

loop_
_symmetry_equiv_pos_as_xyz
'x, y, z'
'-x+1/2, y+1/2, -z+1/2'
'-x, -y, -z'
'x-1/2, -y-1/2, z-1/2'

loop_
_atom_site_label
_atom_site_type_symbol
_atom_site_fract_x
_atom_site_fract_y
_atom_site_fract_z
_atom_site_U_iso_or_equiv
_atom_site_adp_type
_atom_site_occupancy
_atom_site_calc_flag
_atom_site_refinement_flags
O1 O 0.11710(6) -0.05955(6) 1.23331(4) 0.0584(2) Uani 1 d .
O2 O 0.50206(7) 0.09481(9) 1.31036(4) 0.0720(3) Uani 1 d .
N1 N -0.01710(7) 0.03578(7) 1.24030(4) 0.0450(2) Uani 1 d .
N2 N 0.44130(6) 0.00729(7) 1.24207(4) 0.0450(2) Uani 1 d .
C1 C 0.22820(8) 0.12910(8) 1.25439(4) 0.0421(3) Uani 1 d .
C2 C 0.14463(8) 0.10531(8) 1.22102(4) 0.0430(3) Uani 1 d .
C3 C 0.12799(9) 0.15343(10) 1.17404(5) 0.0509(3) Uani 1 d .
H3 H 0.0742 0.1360 1.1513 0.061 Uiso 1 calc R
C4 C 0.18956(10) 0.22637(10) 1.16054(5) 0.0565(3) Uani 1 d .
H4 H 0.1776 0.2574 1.1289 0.068 Uiso 1 calc R
C5 C 0.26906(9) 0.25286(10) 1.19434(5) 0.0550(3) Uani 1 d .
H5 H 0.3093 0.3036 1.1861 0.066 Uiso 1 calc R
C6 C 0.28888(8) 0.20399(9) 1.24042(5) 0.0484(3) Uani 1 d .
H6 H 0.3437 0.2213 1.2625 0.058 Uiso 1 calc R
C7 C 0.25010(8) 0.07848(8) 1.30469(4) 0.0427(3) Uani 1 d .
C8 C 0.34216(8) 0.03462(9) 1.31805(4) 0.0453(3) Uani 1 d .
C9 C 0.35664(10) -0.01358(10) 1.36494(5) 0.0565(3) Uani 1 d .
H9 H 0.4173 -0.0432 1.3737 0.068 Uiso 1 calc R
C10 C 0.28287(11) -0.01845(11) 1.39881(5) 0.0617(3) Uani 1 d .
H10 H 0.2930 -0.0530 1.4295 0.074 Uiso 1 calc R
C11 C 0.19425(10) 0.02819(10) 1.38691(5) 0.0584(3) Uani 1 d .
H11 H 0.1454 0.0278 1.4103 0.070 Uiso 1 calc R
C12 C 0.17811(9) 0.07555(9) 1.34031(5) 0.0500(3) Uani 1 d .
H12 H 0.1177 0.1063 1.3325 0.060 Uiso 1 calc R
C13 C 0.08006(8) 0.02065(9) 1.23255(4) 0.0445(3) Uani 1 d .
C14 C -0.08180(9) -0.04695(9) 1.25011(5) 0.0517(3) Uani 1 d .
H14 H -0.1482 -0.0208 1.2538 0.062 Uiso 1 calc R
C15 C -0.05009(12) -0.09630(12) 1.30112(6) 0.0717(4) Uani 1 d .
H15A H 0.0114 -0.1295 1.2981 0.107 Uiso 1 calc R
H15B H -0.1004 -0.1410 1.3093 0.107 Uiso 1 calc R
H15C H -0.0412 -0.0495 1.3282 0.107 Uiso 1 calc R
C16 C -0.09311(12) -0.11661(11) 1.20512(6) 0.0704(4) Uani 1 d .
H16A H -0.1107 -0.0823 1.1736 0.106 Uiso 1 calc R
H16B H -0.1443 -0.1620 1.2110 0.106 Uiso 1 calc R
H16C H -0.0314 -0.1496 1.2023 0.106 Uiso 1 calc R
C17 C -0.06314(9) 0.13141(9) 1.24042(5) 0.0514(3) Uani 1 d .
H17 H -0.0099 0.1782 1.2377 0.062 Uiso 1 calc R
C18 C -0.13685(11) 0.14505(12) 1.19340(6) 0.0717(4) Uani 1 d .
H18A H -0.1047 0.1317 1.1624 0.108 Uiso 1 calc R
H18B H -0.1604 0.2097 1.1924 0.108 Uiso 1 calc R
H18C H -0.1919 0.1023 1.1956 0.108 Uiso 1 calc R
C19 C -0.11105(11) 0.15254(12) 1.29049(6) 0.0672(4) Uani 1 d .
H19A H -0.1662 0.1102 1.2935 0.101 Uiso 1 calc R
H19B H -0.1341 0.2174 1.2901 0.101 Uiso 1 calc R
H19C H -0.0631 0.1434 1.3195 0.101 Uiso 1 calc R
C20 C 0.43378(8) 0.04778(9) 1.28884(5) 0.0484(3) Uani 1 d .
C21 C 0.36476(8) -0.05510(9) 1.21604(5) 0.0482(3) Uani 1 d .
H21 H 0.3075 -0.0551 1.2370 0.058 Uiso 1 calc R
C22 C 0.40133(12) -0.15701(10) 1.21324(7) 0.0729(4) Uani 1 d .
H22A H 0.4587 -0.1590 1.1937 0.109 Uiso 1 calc R
H22B H 0.3498 -0.1962 1.1966 0.109 Uiso 1 calc R
H22C H 0.4186 -0.1804 1.2476 0.109 Uiso 1 calc R
C23 C 0.32962(10) -0.01757(12) 1.16274(5) 0.0639(4) Uani 1 d .
H23A H 0.3121 0.0486 1.1653 0.096 Uiso 1 calc R
H23B H 0.2726 -0.0533 1.1492 0.096 Uiso 1 calc R
H23C H 0.3819 -0.0243 1.1400 0.096 Uiso 1 calc R
C24 C 0.53392(9) 0.02035(10) 1.21595(5) 0.0549(3) Uani 1 d .
H24 H 0.5244 -0.0145 1.1831 0.066 Uiso 1 calc R
C25 C 0.55047(13) 0.12422(12) 1.20185(7) 0.0803(5) Uani 1 d .
H25A H 0.4918 0.1487 1.1830 0.120 Uiso 1 calc R
H25B H 0.6056 0.1286 1.1808 0.120 Uiso 1 calc R
H25C H 0.5644 0.1609 1.2329 0.120 Uiso 1 calc R
C26 C 0.62365(10) -0.02444(14) 1.24583(7) 0.0817(5) Uani 1 d .
H26A H 0.6443 0.0149 1.2751 0.123 Uiso 1 calc R
H26B H 0.6770 -0.0298 1.2236 0.123 Uiso 1 calc R
H26C H 0.6063 -0.0867 1.2577 0.123 Uiso 1 calc R
O3 O 0.15192(6) 0.25996(7) 1.01455(3) 0.0620(3) Uani 1 d .
O4 O 0.51414(7) 0.30316(9) 0.91068(4) 0.0766(3) Uani 1 d .
N3 N 0.01382(7) 0.21434(8) 0.96519(4) 0.0500(3) Uani 1 d .
N4 N 0.47137(7) 0.25258(8) 0.98863(4) 0.0476(2) Uani 1 d .
C27 C 0.25552(8) 0.19738(9) 0.91952(4) 0.0451(3) Uani 1 d .
C28 C 0.17955(8) 0.15540(9) 0.94581(4) 0.0463(3) Uani 1 d .
C29 C 0.17453(10) 0.05640(10) 0.94902(5) 0.0560(3) Uani 1 d .
H29 H 0.1245 0.0285 0.9666 0.067 Uiso 1 calc R
C30 C 0.24216(10) -0.00118(10) 0.92674(6) 0.0620(3) Uani 1 d .
H30 H 0.2379 -0.0672 0.9294 0.074 Uiso 1 calc R
C31 C 0.31572(11) 0.03951(10) 0.90057(5) 0.0614(3) Uani 1 d .
H31 H 0.3614 0.0010 0.8854 0.074 Uiso 1 calc R
C32 C 0.32217(9) 0.13771(10) 0.89675(5) 0.0536(3) Uani 1 d .
H32 H 0.3720 0.1645 0.8786 0.064 Uiso 1 calc R
C33 C 0.26495(8) 0.30293(9) 0.91619(4) 0.0461(3) Uani 1 d .
C34 C 0.35493(9) 0.34947(9) 0.93103(5) 0.0493(3) Uani 1 d .
C35 C 0.35864(11) 0.44831(11) 0.92822(6) 0.0671(4) Uani 1 d .
H35 H 0.4179 0.4796 0.9380 0.081 Uiso 1 calc R
C36 C 0.27620(12) 0.50105(11) 0.91118(7) 0.0750(4) Uani 1 d .
H36 H 0.2798 0.5673 0.9102 0.090 Uiso 1 calc R
C37 C 0.18867(11) 0.45542(11) 0.89556(6) 0.0668(4) Uani 1 d .
H37 H 0.1332 0.4907 0.8835 0.080 Uiso 1 calc R
C38 C 0.18318(9) 0.35769(10) 0.89784(5) 0.0554(3) Uani 1 d .
H38 H 0.1238 0.3274 0.8870 0.067 Uiso 1 calc R
C39 C 0.11319(9) 0.21541(9) 0.97738(4) 0.0479(3) Uani 1 d .
C40 C -0.03378(9) 0.16602(10) 0.91878(5) 0.0538(3) Uani 1 d .
H40 H 0.0197 0.1434 0.8985 0.065 Uiso 1 calc R
C41 C -0.09844(11) 0.23229(12) 0.88395(5) 0.0684(4) Uani 1 d .
H41A H -0.1553 0.2513 0.9014 0.103 Uiso 1 calc R
H41B H -0.1200 0.1996 0.8524 0.103 Uiso 1 calc R
H41C H -0.0608 0.2878 0.8760 0.103 Uiso 1 calc R
C42 C -0.09238(12) 0.07845(12) 0.93345(7) 0.0768(5) Uani 1 d .
H42A H -0.0503 0.0376 0.9555 0.115 Uiso 1 calc R
H42B H -0.1154 0.0443 0.9026 0.115 Uiso 1 calc R
H42C H -0.1483 0.0982 0.9515 0.115 Uiso 1 calc R
C43 C -0.05204(10) 0.26629(12) 0.99839(5) 0.0623(4) Uani 1 d .
H43 H -0.1201 0.2546 0.9837 0.075 Uiso 1 calc R
C44 C -0.03643(14) 0.37364(14) 0.99656(8) 0.0897(5) Uani 1 d .
H44A H 0.0273 0.3893 1.0136 0.135 Uiso 1 calc R
H44B H -0.0876 0.4051 1.0138 0.135 Uiso 1 calc R
H44C H -0.0392 0.3943 0.9611 0.135 Uiso 1 calc R
C45 C -0.04607(12) 0.22717(15) 1.05347(6) 0.0820(5) Uani 1 d .
H45A H -0.0548 0.1592 1.0524 0.123 Uiso 1 calc R
H45B H -0.0974 0.2555 1.0720 0.123 Uiso 1 calc R
H45C H 0.0177 0.2422 1.0707 0.123 Uiso 1 calc R
C46 C 0.45270(9) 0.29857(10) 0.94328(5) 0.0512(3) Uani 1 d .
C47 C 0.40182(9) 0.25254(9) 1.02963(5) 0.0513(3) Uani 1 d .
H47 H 0.3398 0.2818 1.0151 0.062 Uiso 1 calc R
C48 C 0.44143(13) 0.31377(13) 1.07536(6) 0.0791(5) Uani 1 d .
H48A H 0.5033 0.2879 1.0900 0.119 Uiso 1 calc R
H48B H 0.3942 0.3141 1.1012 0.119 Uiso 1 calc R
H48C H 0.4517 0.3778 1.0638 0.119 Uiso 1 calc R
C49 C 0.37719(11) 0.15208(11) 1.04676(6) 0.0679(4) Uani 1 d .
H49A H 0.3566 0.1142 1.0169 0.102 Uiso 1 calc R
H49B H 0.3244 0.1547 1.0695 0.102 Uiso 1 calc R
H49C H 0.4350 0.1239 1.0647 0.102 Uiso 1 calc R
C50 C 0.56871(9) 0.20542(11) 0.99990(5) 0.0586(3) Uani 1 d .
H50 H 0.5684 0.1785 1.0348 0.070 Uiso 1 calc R
C51 C 0.58267(13) 0.12252(13) 0.96390(7) 0.0860(5) Uani 1 d .
H51A H 0.5276 0.0794 0.9648 0.129 Uiso 1 calc R
H51B H 0.6432 0.0897 0.9748 0.129 Uiso 1 calc R
H51C H 0.5861 0.1458 0.9292 0.129 Uiso 1 calc R
C52 C 0.65515(11) 0.27524(15) 1.00143(8) 0.0915(6) Uani 1 d .
H52A H 0.6665 0.2942 0.9668 0.137 Uiso 1 calc R
H52B H 0.7138 0.2451 1.0173 0.137 Uiso 1 calc R
H52C H 0.6397 0.3305 1.0212 0.137 Uiso 1 calc R

loop_
_atom_site_aniso_label
_atom_site_aniso_U_11
_atom_site_aniso_U_22
_atom_site_aniso_U_33
_atom_site_aniso_U_23
_atom_site_aniso_U_13
_atom_site_aniso_U_12
O1 0.0464(5) 0.0502(5) 0.0789(6) 0.0002(4) 0.0067(4) 0.0027(4)
O2 0.0418(5) 0.1036(8) 0.0701(6) -0.0331(6) 0.0014(4) -0.0115(5)
N1 0.0364(5) 0.0498(6) 0.0487(5) -0.0005(4) 0.0034(4) -0.0031(4)
N2 0.0344(5) 0.0531(6) 0.0480(5) -0.0074(4) 0.0056(4) -0.0019(4)
C1 0.0350(5) 0.0485(6) 0.0433(6) -0.0042(5) 0.0061(4) 0.0030(5)
C2 0.0360(5) 0.0482(6) 0.0453(6) -0.0011(5) 0.0057(4) 0.0017(5)
C3 0.0430(6) 0.0611(8) 0.0484(6) 0.0022(6) 0.0011(5) 0.0000(5)
C4 0.0540(7) 0.0640(8) 0.0520(7) 0.0113(6) 0.0075(6) 0.0021(6)
C5 0.0500(7) 0.0552(7) 0.0612(7) 0.0041(6) 0.0132(6) -0.0054(6)
C6 0.0388(6) 0.0544(7) 0.0523(7) -0.0039(6) 0.0057(5) -0.0038(5)
C7 0.0386(6) 0.0476(6) 0.0419(6) -0.0056(5) 0.0030(4) -0.0011(5)
C8 0.0403(6) 0.0527(7) 0.0426(6) -0.0080(5) 0.0012(4) 0.0009(5)
C9 0.0530(7) 0.0650(8) 0.0501(7) -0.0006(6) -0.0039(5) 0.0072(6)
C10 0.0717(9) 0.0687(9) 0.0442(6) 0.0060(6) 0.0022(6) -0.0022(7)
C11 0.0599(8) 0.0703(9) 0.0468(6) -0.0026(6) 0.0151(6) -0.0055(7)
C12 0.0426(6) 0.0592(7) 0.0491(6) -0.0043(6) 0.0082(5) 0.0008(5)
C13 0.0388(6) 0.0519(7) 0.0425(6) -0.0012(5) 0.0014(4) -0.0011(5)
C14 0.0419(6) 0.0551(7) 0.0585(7) 0.0009(6) 0.0066(5) -0.0082(5)
C15 0.0764(10) 0.0752(10) 0.0647(9) 0.0138(8) 0.0138(7) -0.0084(8)
C16 0.0663(9) 0.0715(10) 0.0724(9) -0.0111(8) -0.0010(7) -0.0180(7)
C17 0.0415(6) 0.0518(7) 0.0615(7) -0.0011(6) 0.0079(5) 0.0002(5)
C18 0.0576(8) 0.0823(10) 0.0743(9) 0.0147(8) -0.0001(7) 0.0114(7)
C19 0.0574(8) 0.0754(10) 0.0703(9) -0.0155(7) 0.0143(7) 0.0044(7)
C20 0.0360(6) 0.0594(7) 0.0492(6) -0.0080(6) -0.0002(5) 0.0027(5)
C21 0.0405(6) 0.0517(7) 0.0534(7) -0.0100(5) 0.0103(5) -0.0061(5)
C22 0.0777(10) 0.0498(8) 0.0951(11) -0.0075(7) 0.0306(9) -0.0047(7)
C23 0.0554(7) 0.0845(10) 0.0513(7) -0.0156(7) 0.0008(6) 0.0008(7)
C24 0.0401(6) 0.0635(8) 0.0627(7) -0.0104(6) 0.0138(5) -0.0050(5)
C25 0.0762(10) 0.0731(10) 0.0962(12) -0.0050(9) 0.0350(9) -0.0182(8)
C26 0.0408(7) 0.1135(14) 0.0918(11) -0.0125(10) 0.0105(7) 0.0116(8)
O3 0.0468(5) 0.0826(7) 0.0559(5) -0.0131(5) 0.0004(4) -0.0051(4)
O4 0.0504(5) 0.1164(9) 0.0647(6) 0.0221(6) 0.0159(5) -0.0001(5)
N3 0.0387(5) 0.0680(7) 0.0432(5) 0.0033(5) 0.0027(4) -0.0026(4)
N4 0.0403(5) 0.0578(6) 0.0448(5) -0.0012(5) 0.0036(4) 0.0018(4)
C27 0.0403(6) 0.0526(7) 0.0417(6) 0.0011(5) -0.0002(4) -0.0045(5)
C28 0.0400(6) 0.0543(7) 0.0438(6) 0.0032(5) -0.0005(5) -0.0046(5)
C29 0.0510(7) 0.0570(8) 0.0597(7) 0.0091(6) 0.0020(6) -0.0085(6)
C30 0.0649(8) 0.0503(7) 0.0694(8) -0.0007(6) -0.0024(7) -0.0022(6)
C31 0.0623(8) 0.0611(8) 0.0611(8) -0.0107(7) 0.0060(6) 0.0037(6)
C32 0.0504(7) 0.0630(8) 0.0482(6) -0.0033(6) 0.0086(5) -0.0043(6)
C33 0.0428(6) 0.0539(7) 0.0417(6) 0.0037(5) 0.0047(4) -0.0046(5)
C34 0.0448(6) 0.0550(7) 0.0480(6) 0.0054(5) 0.0027(5) -0.0056(5)
C35 0.0613(8) 0.0579(8) 0.0800(10) 0.0042(7) -0.0070(7) -0.0127(7)
C36 0.0807(10) 0.0522(8) 0.0895(11) 0.0061(8) -0.0084(8) -0.0015(7)
C37 0.0625(8) 0.0627(9) 0.0734(9) 0.0106(7) -0.0048(7) 0.0076(7)
C38 0.0467(7) 0.0619(8) 0.0566(7) 0.0066(6) -0.0025(5) -0.0024(6)
C39 0.0403(6) 0.0577(7) 0.0457(6) 0.0067(5) 0.0036(5) -0.0050(5)
C40 0.0459(6) 0.0706(8) 0.0440(6) 0.0045(6) -0.0023(5) -0.0055(6)
C41 0.0589(8) 0.0894(11) 0.0549(7) 0.0151(7) -0.0081(6) -0.0029(7)
C42 0.0639(9) 0.0833(11) 0.0800(10) 0.0146(9) -0.0139(8) -0.0196(8)
C43 0.0429(7) 0.0911(11) 0.0532(7) -0.0033(7) 0.0058(5) 0.0064(7)
C44 0.0901(12) 0.0882(13) 0.0910(12) -0.0079(10) 0.0079(10) 0.0261(10)
C45 0.0655(9) 0.1286(15) 0.0535(8) 0.0018(9) 0.0155(7) -0.0034(9)
C46 0.0423(6) 0.0621(8) 0.0494(6) 0.0026(6) 0.0042(5) -0.0080(5)
C47 0.0487(7) 0.0616(8) 0.0442(6) -0.0008(6) 0.0075(5) 0.0038(6)
C48 0.0837(11) 0.0930(12) 0.0617(9) -0.0229(9) 0.0120(8) 0.0025(9)
C49 0.0662(9) 0.0767(10) 0.0613(8) 0.0141(7) 0.0087(7) -0.0032(7)
C50 0.0458(7) 0.0743(9) 0.0552(7) -0.0016(7) 0.0009(5) 0.0098(6)
C51 0.0791(11) 0.0885(12) 0.0896(12) -0.0191(10) 0.0023(9) 0.0303(9)
C52 0.0452(8) 0.1135(15) 0.1132(14) -0.0070(12) -0.0097(8) -0.0030(9)

loop_
_atom_type_symbol
_atom_type_description
_atom_type_scat_dispersion_real
_atom_type_scat_dispersion_imag
_atom_type_scat_source
C C 0.0033 0.0016 'International Tables Vol C Tables 4.2.6.8 and 6.1.1.4'
H H 0.0000 0.0000 'International Tables Vol C Tables 4.2.6.8 and 6.1.1.4'
N N 0.0061 0.0033 'International Tables Vol C Tables 4.2.6.8 and 6.1.1.4'
O O 0.0106 0.0060 'International Tables Vol C Tables 4.2.6.8 and 6.1.1.4'

loop_
_geom_angle_atom_site_label_1
_geom_angle_atom_site_label_2
_geom_angle_atom_site_label_3
_geom_angle
C13 N1 C17 123.57(10)
C13 N1 C14 119.43(10)
C17 N1 C14 117.00(9)
C20 N2 C21 123.99(9)
C20 N2 C24 119.08(10)
C21 N2 C24 116.82(9)
C6 C1 C2 118.55(11)
C6 C1 C7 120.28(10)
C2 C1 C7 121.13(10)
C3 C2 C1 119.14(11)
C3 C2 C13 119.74(10)
C1 C2 C13 120.71(10)
C4 C3 C2 121.45(11)
C4 C3 H3 119.3
C2 C3 H3 119.3
C5 C4 C3 119.48(12)
C5 C4 H4 120.3
C3 C4 H4 120.3
C4 C5 C6 120.03(12)
C4 C5 H5 120.0
C6 C5 H5 120.0
C5 C6 C1 121.24(11)
C5 C6 H6 119.4
C1 C6 H6 119.4
C12 C7 C8 118.36(11)
C12 C7 C1 119.49(10)
C8 C7 C1 122.15(10)
C9 C8 C7 119.15(11)
C9 C8 C20 115.67(10)
C7 C8 C20 124.53(11)
C10 C9 C8 121.41(12)
C10 C9 H9 119.3
C8 C9 H9 119.3
C11 C10 C9 119.55(12)
C11 C10 H10 120.2
C9 C10 H10 120.2
C10 C11 C12 119.83(12)
C10 C11 H11 120.1
C12 C11 H11 120.1
C11 C12 C7 121.59(12)
C11 C12 H12 119.2
C7 C12 H12 119.2
O1 C13 N1 122.42(11)
O1 C13 C2 118.60(10)
N1 C13 C2 118.96(10)
N1 C14 C16 113.24(11)
N1 C14 C15 112.03(11)
C16 C14 C15 112.19(13)
N1 C14 H14 106.3
C16 C14 H14 106.3
C15 C14 H14 106.3
C14 C15 H15A 109.5
C14 C15 H15B 109.5
H15A C15 H15B 109.5
C14 C15 H15C 109.5
H15A C15 H15C 109.5
H15B C15 H15C 109.5
C14 C16 H16A 109.5
C14 C16 H16B 109.5
H16A C16 H16B 109.5
C14 C16 H16C 109.5
H16A C16 H16C 109.5
H16B C16 H16C 109.5
N1 C17 C18 111.13(11)
N1 C17 C19 112.68(11)
C18 C17 C19 111.18(11)
N1 C17 H17 107.2
C18 C17 H17 107.2
C19 C17 H17 107.2
C17 C18 H18A 109.5
C17 C18 H18B 109.5
H18A C18 H18B 109.5
C17 C18 H18C 109.5
H18A C18 H18C 109.5
H18B C18 H18C 109.5
C17 C19 H19A 109.5
C17 C19 H19B 109.5
H19A C19 H19B 109.5
C17 C19 H19C 109.5
H19A C19 H19C 109.5
H19B C19 H19C 109.5
O2 C20 N2 121.62(11)
O2 C20 C8 116.90(10)
N2 C20 C8 121.45(10)
N2 C21 C22 111.21(11)
N2 C21 C23 111.50(10)
C22 C21 C23 111.25(11)
N2 C21 H21 107.6
C22 C21 H21 107.6
C23 C21 H21 107.6
C21 C22 H22A 109.5
C21 C22 H22B 109.5
H22A C22 H22B 109.5
C21 C22 H22C 109.5
H22A C22 H22C 109.5
H22B C22 H22C 109.5
C21 C23 H23A 109.5
C21 C23 H23B 109.5
H23A C23 H23B 109.5
C21 C23 H23C 109.5
H23A C23 H23C 109.5
H23B C23 H23C 109.5
N2 C24 C26 112.61(12)
N2 C24 C25 111.95(11)
C26 C24 C25 113.00(13)
N2 C24 H24 106.2
C26 C24 H24 106.2
C25 C24 H24 106.2
C24 C25 H25A 109.5
C24 C25 H25B 109.5
H25A C25 H25B 109.5
C24 C25 H25C 109.5
H25A C25 H25C 109.5
H25B C25 H25C 109.5
C24 C26 H26A 109.5
C24 C26 H26B 109.5
H26A C26 H26B 109.5
C24 C26 H26C 109.5
H26A C26 H26C 109.5
H26B C26 H26C 109.5
C39 N3 C43 119.39(10)
C39 N3 C40 123.49(10)
C43 N3 C40 117.09(10)
C46 N4 C47 122.94(10)
C46 N4 C50 119.15(10)
C47 N4 C50 117.77(10)
C32 C27 C28 118.38(11)
C32 C27 C33 120.71(10)
C28 C27 C33 120.90(11)
C29 C28 C27 119.16(11)
C29 C28 C39 119.14(11)
C27 C28 C39 121.04(11)
C30 C29 C28 121.39(12)
C30 C29 H29 119.3
C28 C29 H29 119.3
C31 C30 C29 119.60(13)
C31 C30 H30 120.2
C29 C30 H30 120.2
C30 C31 C32 120.10(13)
C30 C31 H31 119.9
C32 C31 H31 119.9
C31 C32 C27 121.34(12)
C31 C32 H32 119.3
C27 C32 H32 119.3
C38 C33 C34 118.73(12)
C38 C33 C27 119.81(11)
C34 C33 C27 121.46(11)
C35 C34 C33 118.87(12)
C35 C34 C46 116.57(11)
C33 C34 C46 124.04(12)
C36 C35 C34 121.34(13)
C36 C35 H35 119.3
C34 C35 H35 119.3
C37 C36 C35 119.82(14)
C37 C36 H36 120.1
C35 C36 H36 120.1
C38 C37 C36 119.94(13)
C38 C37 H37 120.0
C36 C37 H37 120.0
C37 C38 C33 121.26(12)
C37 C38 H38 119.4
C33 C38 H38 119.4
O3 C39 N3 122.67(12)
O3 C39 C28 118.16(10)
N3 C39 C28 119.09(11)
N3 C40 C41 113.15(12)
N3 C40 C42 111.48(11)
C41 C40 C42 110.78(11)
N3 C40 H40 107.0
C41 C40 H40 107.0
C42 C40 H40 107.0
C40 C41 H41A 109.5
C40 C41 H41B 109.5
H41A C41 H41B 109.5
C40 C41 H41C 109.5
H41A C41 H41C 109.5
H41B C41 H41C 109.5
C40 C42 H42A 109.5
C40 C42 H42B 109.5
H42A C42 H42B 109.5
C40 C42 H42C 109.5
H42A C42 H42C 109.5
H42B C42 H42C 109.5
N3 C43 C44 112.20(12)
N3 C43 C45 112.24(12)
C44 C43 C45 112.84(14)
N3 C43 H43 106.3
C44 C43 H43 106.3
C45 C43 H43 106.3
C43 C44 H44A 109.5
C43 C44 H44B 109.5
H44A C44 H44B 109.5
C43 C44 H44C 109.5
H44A C44 H44C 109.5
H44B C44 H44C 109.5
C43 C45 H45A 109.5
C43 C45 H45B 109.5
H45A C45 H45B 109.5
C43 C45 H45C 109.5
H45A C45 H45C 109.5
H45B C45 H45C 109.5
O4 C46 N4 122.27(12)
O4 C46 C34 117.17(11)
N4 C46 C34 120.54(10)
N4 C47 C49 112.19(11)
N4 C47 C48 110.83(11)
C49 C47 C48 111.45(12)
N4 C47 H47 107.4
C49 C47 H47 107.4
C48 C47 H47 107.4
C47 C48 H48A 109.5
C47 C48 H48B 109.5
H48A C48 H48B 109.5
C47 C48 H48C 109.5
H48A C48 H48C 109.5
H48B C48 H48C 109.5
C47 C49 H49A 109.5
C47 C49 H49B 109.5
H49A C49 H49B 109.5
C47 C49 H49C 109.5
H49A C49 H49C 109.5
H49B C49 H49C 109.5
N4 C50 C51 112.03(12)
N4 C50 C52 112.69(13)
C51 C50 C52 112.14(14)
N4 C50 H50 106.5
C51 C50 H50 106.5
C52 C50 H50 106.5
C50 C51 H51A 109.5
C50 C51 H51B 109.5
H51A C51 H51B 109.5
C50 C51 H51C 109.5
H51A C51 H51C 109.5
H51B C51 H51C 109.5
C50 C52 H52A 109.5
C50 C52 H52B 109.5
H52A C52 H52B 109.5
C50 C52 H52C 109.5
H52A C52 H52C 109.5
H52B C52 H52C 109.5

loop_
_geom_bond_atom_site_label_1
_geom_bond_atom_site_label_2
_geom_bond_distance
O1 C13 1.2293(14)
O2 C20 1.2292(15)
N1 C13 1.3594(14)
N1 C17 1.4771(16)
N1 C14 1.4854(15)
N2 C20 1.3481(15)
N2 C21 1.4741(14)
N2 C24 1.4802(14)
C1 C6 1.3966(16)
C1 C2 1.4045(15)
C1 C7 1.4912(16)
C2 C3 1.3927(17)
C2 C13 1.5158(16)
C3 C4 1.3799(19)
C3 H3 0.9300
C4 C5 1.3797(19)
C4 H4 0.9300
C5 C6 1.3827(18)
C5 H5 0.9300
C6 H6 0.9300
C7 C12 1.3933(16)
C7 C8 1.4044(16)
C8 C9 1.3888(17)
C8 C20 1.5123(16)
C9 C10 1.3807(19)
C9 H9 0.9300
C10 C11 1.376(2)
C10 H10 0.9300
C11 C12 1.3785(18)
C11 H11 0.9300
C12 H12 0.9300
C14 C16 1.5176(19)
C14 C15 1.521(2)
C14 H14 0.9800
C15 H15A 0.9600
C15 H15B 0.9600
C15 H15C 0.9600
C16 H16A 0.9600
C16 H16B 0.9600
C16 H16C 0.9600
C17 C18 1.5206(19)
C17 C19 1.5235(18)
C17 H17 0.9800
C18 H18A 0.9600
C18 H18B 0.9600
C18 H18C 0.9600
C19 H19A 0.9600
C19 H19B 0.9600
C19 H19C 0.9600
C21 C22 1.5142(19)
C21 C23 1.5165(19)
C21 H21 0.9800
C22 H22A 0.9600
C22 H22B 0.9600
C22 H22C 0.9600
C23 H23A 0.9600
C23 H23B 0.9600
C23 H23C 0.9600
C24 C26 1.519(2)
C24 C25 1.521(2)
C24 H24 0.9800
C25 H25A 0.9600
C25 H25B 0.9600
C25 H25C 0.9600
C26 H26A 0.9600
C26 H26B 0.9600
C26 H26C 0.9600
O3 C39 1.2277(15)
O4 C46 1.2319(15)
N3 C39 1.3532(15)
N3 C43 1.4773(16)
N3 C40 1.4796(16)
N4 C46 1.3450(16)
N4 C47 1.4726(15)
N4 C50 1.4786(16)
C27 C32 1.3934(17)
C27 C28 1.4049(16)
C27 C33 1.4871(17)
C28 C29 1.3913(18)
C28 C39 1.5152(17)
C29 C30 1.379(2)
C29 H29 0.9300
C30 C31 1.371(2)
C30 H30 0.9300
C31 C32 1.382(2)
C31 H31 0.9300
C32 H32 0.9300
C33 C38 1.3957(17)
C33 C34 1.4045(16)
C34 C35 1.3878(19)
C34 C46 1.5110(17)
C35 C36 1.378(2)
C35 H35 0.9300
C36 C37 1.375(2)
C36 H36 0.9300
C37 C38 1.373(2)
C37 H37 0.9300
C38 H38 0.9300
C40 C41 1.5198(19)
C40 C42 1.524(2)
C40 H40 0.9800
C41 H41A 0.9600
C41 H41B 0.9600
C41 H41C 0.9600
C42 H42A 0.9600
C42 H42B 0.9600
C42 H42C 0.9600
C43 C44 1.520(2)
C43 C45 1.524(2)
C43 H43 0.9800
C44 H44A 0.9600
C44 H44B 0.9600
C44 H44C 0.9600
C45 H45A 0.9600
C45 H45B 0.9600
C45 H45C 0.9600
C47 C49 1.520(2)
C47 C48 1.5235(19)
C47 H47 0.9800
C48 H48A 0.9600
C48 H48B 0.9600
C48 H48C 0.9600
C49 H49A 0.9600
C49 H49B 0.9600
C49 H49C 0.9600
C50 C51 1.510(2)
C50 C52 1.521(2)
C50 H50 0.9800
C51 H51A 0.9600
C51 H51B 0.9600
C51 H51C 0.9600
C52 H52A 0.9600
C52 H52B 0.9600
C52 H52C 0.9600

loop_
_geom_torsion_atom_site_label_1
_geom_torsion_atom_site_label_2
_geom_torsion_atom_site_label_3
_geom_torsion_atom_site_label_4
_geom_torsion
C6 C1 C2 C3 3.41(16)
C7 C1 C2 C3 -178.96(10)
C6 C1 C2 C13 176.02(10)
C7 C1 C2 C13 -6.35(16)
C1 C2 C3 C4 -2.59(18)
C13 C2 C3 C4 -175.28(11)
C2 C3 C4 C5 -0.4(2)
C3 C4 C5 C6 2.5(2)
C4 C5 C6 C1 -1.66(19)
C2 C1 C6 C5 -1.34(17)
C7 C1 C6 C5 -178.99(11)
C6 C1 C7 C12 122.19(12)
C2 C1 C7 C12 -55.40(16)
C6 C1 C7 C8 -56.65(16)
C2 C1 C7 C8 125.76(12)
C12 C7 C8 C9 2.90(18)
C1 C7 C8 C9 -178.24(11)
C12 C7 C8 C20 -167.49(11)
C1 C7 C8 C20 11.36(18)
C7 C8 C9 C10 -0.6(2)
C20 C8 C9 C10 170.59(12)
C8 C9 C10 C11 -2.4(2)
C9 C10 C11 C12 3.0(2)
C10 C11 C12 C7 -0.7(2)
C8 C7 C12 C11 -2.28(19)
C1 C7 C12 C11 178.83(12)
C17 N1 C13 O1 179.00(11)
C14 N1 C13 O1 0.04(17)
C17 N1 C13 C2 -2.80(16)
C14 N1 C13 C2 178.24(10)
C3 C2 C13 O1 109.59(13)
C1 C2 C13 O1 -62.99(15)
C3 C2 C13 N1 -68.68(15)
C1 C2 C13 N1 118.75(12)
C13 N1 C14 C16 -62.57(15)
C17 N1 C14 C16 118.41(13)
C13 N1 C14 C15 65.54(15)
C17 N1 C14 C15 -113.48(13)
C13 N1 C17 C18 111.03(13)
C14 N1 C17 C18 -69.99(14)
C13 N1 C17 C19 -123.43(12)
C14 N1 C17 C19 55.56(14)
C21 N2 C20 O2 175.70(12)
C24 N2 C20 O2 -0.34(19)
C21 N2 C20 C8 -2.23(18)
C24 N2 C20 C8 -178.27(11)
C9 C8 C20 O2 -61.89(16)
C7 C8 C20 O2 108.81(14)
C9 C8 C20 N2 116.14(13)
C7 C8 C20 N2 -73.17(17)
C20 N2 C21 C22 -111.71(13)
C24 N2 C21 C22 64.41(14)
C20 N2 C21 C23 123.49(13)
C24 N2 C21 C23 -60.39(13)
C20 N2 C24 C26 63.85(16)
C21 N2 C24 C26 -112.47(13)
C20 N2 C24 C25 -64.78(16)
C21 N2 C24 C25 118.90(13)
C32 C27 C28 C29 1.15(16)
C33 C27 C28 C29 -178.61(11)
C32 C27 C28 C39 171.80(11)
C33 C27 C28 C39 -7.97(16)
C27 C28 C29 C30 -0.35(18)
C39 C28 C29 C30 -171.17(11)
C28 C29 C30 C31 -0.4(2)
C29 C30 C31 C32 0.2(2)
C30 C31 C32 C27 0.6(2)
C28 C27 C32 C31 -1.30(18)
C33 C27 C32 C31 178.47(11)
C32 C27 C33 C38 127.29(13)
C28 C27 C33 C38 -52.94(16)
C32 C27 C33 C34 -52.52(16)
C28 C27 C33 C34 127.24(12)
C38 C33 C34 C35 1.68(18)
C27 C33 C34 C35 -178.51(12)
C38 C33 C34 C46 -169.79(11)
C27 C33 C34 C46 10.03(18)
C33 C34 C35 C36 -0.1(2)
C46 C34 C35 C36 172.00(14)
C34 C35 C36 C37 -1.3(3)
C35 C36 C37 C38 1.1(3)
C36 C37 C38 C33 0.5(2)
C34 C33 C38 C37 -1.90(19)
C27 C33 C38 C37 178.28(12)
C43 N3 C39 O3 -1.78(19)
C40 N3 C39 O3 176.13(12)
C43 N3 C39 C28 174.99(11)
C40 N3 C39 C28 -7.11(17)
C29 C28 C39 O3 108.93(14)
C27 C28 C39 O3 -61.72(16)
C29 C28 C39 N3 -67.99(15)
C27 C28 C39 N3 121.36(12)
C39 N3 C40 C41 -123.72(13)
C43 N3 C40 C41 54.23(15)
C39 N3 C40 C42 110.63(14)
C43 N3 C40 C42 -71.41(15)
C39 N3 C43 C44 66.14(16)
C40 N3 C43 C44 -111.90(14)
C39 N3 C43 C45 -62.17(17)
C40 N3 C43 C45 119.79(13)
C47 N4 C46 O4 175.24(12)
C50 N4 C46 O4 -0.25(19)
C47 N4 C46 C34 -3.09(18)
C50 N4 C46 C34 -178.58(11)
C35 C34 C46 O4 -66.17(17)
C33 C34 C46 O4 105.47(15)
C35 C34 C46 N4 112.24(14)
C33 C34 C46 N4 -76.11(16)
C46 N4 C47 C49 126.55(13)
C50 N4 C47 C49 -57.91(15)
C46 N4 C47 C48 -108.16(14)
C50 N4 C47 C48 67.39(15)
C46 N4 C50 C51 -66.03(17)
C47 N4 C50 C51 118.26(14)
C46 N4 C50 C52 61.54(17)
C47 N4 C50 C52 -114.18(14)

loop_
_cod_related_entry_id
_cod_related_entry_code
_cod_related_entry_database
1 2096353 ChemSpider
